data_2239880
loop_
_publ_author_name
'Sharma, Naresh'
'Parihar, Sanjay'
'Jadeja, R.N.'
'Kant, Rajni'
'Gupta, Vivek K.'

_publ_section_title
;
 Crystal structure of
 (<i>Z</i>)-1-(3,4-dichlorophenyl)-3-methyl-4-[(naphthalen-1-ylamino)(<i>p</i>-tolyl)methylidene]-1<i>H</i>-pyrrol-5(4<i>H</i>)-one
;
_journal_issue 9
_journal_name_full 'Acta Crystallographica Section E'
_journal_page_first o955
_journal_page_last o956
_journal_paper_doi 10.1107/S1600536814017140
_journal_volume 70
_journal_year 2014
_chemical_formula_iupac 'C28 H21 Cl2 N3 O'
_chemical_formula_moiety 'C28 H21 Cl2 N3 O'
_chemical_formula_sum 'C28 H21 Cl2 N3 O'
_chemical_formula_weight 486.38
_chemical_name_systematic
(<i>Z</i>)-1-(3,4-Dichlorophenyl)-3-methyl-4-[(naphthalen-1-ylamino)(<i>p</i>-tolyl)methylidene]-1<i>H</i>-pyrrol-5(4<i>H</i>)-one
_space_group_IT_number 14
_symmetry_cell_setting monoclinic
_symmetry_space_group_name_Hall '-P 2yn'
_symmetry_space_group_name_H-M 'P 1 21/n 1'
_atom_sites_solution_hydrogens geom
_atom_sites_solution_primary direct
_atom_sites_solution_secondary difmap
_audit_creation_method SHELXL-97
_cell_angle_alpha 90.00
_cell_angle_beta 97.478(6)
_cell_angle_gamma 90.00
_cell_formula_units_Z 4
_cell_length_a 11.4621(8)
_cell_length_b 16.9351(11)
_cell_length_c 12.2704(9)
_cell_measurement_reflns_used 2540
_cell_measurement_temperature 293(2)
_cell_measurement_theta_max 27.7010
_cell_measurement_theta_min 3.8060
_cell_volume 2361.6(3)
_computing_cell_refinement 'CrysAlis PRO (Oxford Diffraction, 2010)'
_computing_data_collection 'CrysAlis PRO (Oxford Diffraction, 2010)'
_computing_data_reduction 'CrysAlis PRO (Oxford Diffraction, 2010)'
_computing_molecular_graphics 'ORTEP-3 for Windows (Farrugia, 2012) and PLATON (Spek, 2009)'
_computing_publication_material 'PLATON (Spek, 2009)'
_computing_structure_refinement 'SHELXL-97 (Sheldrick, 2008)'
_computing_structure_solution 'SHELXS-97 (Sheldrick, 2008)'
_diffrn_ambient_temperature 293(2)
_diffrn_detector_area_resol_mean 16.1049
_diffrn_measured_fraction_theta_full 0.997
_diffrn_measured_fraction_theta_max 0.997
_diffrn_measurement_device_type 'Oxford Diffraction Xcalibur, Sapphire3'
_diffrn_measurement_method '\w scans'
_diffrn_radiation_monochromator graphite
_diffrn_radiation_source 'fine-focus sealed tube'
_diffrn_radiation_type MoK\a
_diffrn_radiation_wavelength 0.71073
_diffrn_reflns_av_R_equivalents 0.0349
_diffrn_reflns_av_sigmaI/netI 0.0669
_diffrn_reflns_limit_h_max 12
_diffrn_reflns_limit_h_min -14
_diffrn_reflns_limit_k_max 11
_diffrn_reflns_limit_k_min -20
_diffrn_reflns_limit_l_max 13
_diffrn_reflns_limit_l_min -15
_diffrn_reflns_number 10634
_diffrn_reflns_theta_full 26.00
_diffrn_reflns_theta_max 26.00
_diffrn_reflns_theta_min 3.56
_diffrn_standards_decay_% 0
_diffrn_standards_interval_count 0
_diffrn_standards_interval_time 0
_diffrn_standards_number 0
_exptl_absorpt_coefficient_mu 0.302
_exptl_absorpt_correction_T_max 1.00000
_exptl_absorpt_correction_T_min 0.85025
_exptl_absorpt_correction_type multi-scan
_exptl_absorpt_process_details '(CrysAlis PRO; Oxford Diffraction, 2010)'
_exptl_crystal_colour Yellow
_exptl_crystal_density_diffrn 1.368
_exptl_crystal_density_method 'not measured'
_exptl_crystal_description Block
_exptl_crystal_F_000 1008
_exptl_crystal_size_max 0.30
_exptl_crystal_size_mid 0.20
_exptl_crystal_size_min 0.20
_refine_diff_density_max 0.266
_refine_diff_density_min -0.250
_refine_ls_extinction_method none
_refine_ls_goodness_of_fit_ref 1.034
_refine_ls_hydrogen_treatment constr
_refine_ls_matrix_type full
_refine_ls_number_parameters 309
_refine_ls_number_reflns 4621
_refine_ls_number_restraints 0
_refine_ls_restrained_S_all 1.034
_refine_ls_R_factor_all 0.0942
_refine_ls_R_factor_gt 0.0514
_refine_ls_shift/su_max 0.000
_refine_ls_shift/su_mean 0.000
_refine_ls_structure_factor_coef Fsqd
_refine_ls_weighting_details 'calc w=1/[\s^2^(Fo^2^)+(0.0446P)^2^+0.2032P] where P=(Fo^2^+2Fc^2^)/3'
_refine_ls_weighting_scheme calc
_refine_ls_wR_factor_gt 0.1106
_refine_ls_wR_factor_ref 0.1374
_reflns_number_gt 2763
_reflns_number_total 4621
_reflns_threshold_expression >2sigma(I)
_cod_data_source_file su2756sup1.cif
_cod_data_source_block I
_cod_original_sg_symbol_H-M 'P 21/n'
_cod_database_code 2239880
_cod_database_fobs_code 2239880

loop_
_symmetry_equiv_pos_as_xyz
'x, y, z'
'-x+1/2, y+1/2, -z+1/2'
'-x, -y, -z'
'x-1/2, -y-1/2, z-1/2'

loop_
_atom_site_type_symbol
_atom_site_label
_atom_site_fract_x
_atom_site_fract_y
_atom_site_fract_z
_atom_site_U_iso_or_equiv
_atom_site_adp_type
_atom_site_calc_flag
_atom_site_refinement_flags
_atom_site_occupancy
_atom_site_symmetry_multiplicity
N N1 0.64906(18) 0.03805(13) 0.04467(18) 0.0434(6) Uani d . 1 1
N N2 0.65554(18) -0.04357(14) 0.06786(19) 0.0482(6) Uani d . 1 1
C C3 0.7247(2) -0.07400(17) 0.0027(2) 0.0432(7) Uani d . 1 1
C C4 0.7673(2) -0.01509(16) -0.0659(2) 0.0397(6) Uani d . 1 1
C C5 0.7151(2) 0.05828(17) -0.0369(2) 0.0417(7) Uani d . 1 1
O O5 0.72721(16) 0.12583(11) -0.07388(16) 0.0528(5) Uani d . 1 1
C C6 0.5933(2) 0.08712(16) 0.1152(2) 0.0412(7) Uani d . 1 1
C C7 0.5903(2) 0.16869(17) 0.1037(2) 0.0519(8) Uani d . 1 1
H H7 0.6216 0.1926 0.0458 0.062 Uiso calc R 1 1
C C8 0.5406(2) 0.21407(18) 0.1789(2) 0.0545(8) Uani d . 1 1
H H8 0.5400 0.2687 0.1718 0.065 Uiso calc R 1 1
C C9 0.4921(2) 0.17990(18) 0.2641(2) 0.0462(7) Uani d . 1 1
Cl Cl9 0.43371(7) 0.23935(5) 0.35807(7) 0.0669(3) Uani d . 1 1
C C10 0.4940(2) 0.09823(17) 0.2742(2) 0.0439(7) Uani d . 1 1
Cl Cl10 0.43480(7) 0.05190(5) 0.37990(7) 0.0672(3) Uani d . 1 1
C C11 0.5437(2) 0.05215(17) 0.2003(2) 0.0433(7) Uani d . 1 1
H H11 0.5441 -0.0025 0.2075 0.052 Uiso calc R 1 1
C C12 0.8483(2) -0.01823(17) -0.1416(2) 0.0418(6) Uani d . 1 1
N N13 0.8763(2) 0.04812(14) -0.18956(18) 0.0537(6) Uani d . 1 1
H H13 0.8456 0.0905 -0.1673 0.064 Uiso calc R 1 1
C C14 0.9510(3) 0.05849(17) -0.2735(2) 0.0489(7) Uani d . 1 1
C C15 1.0692(3) 0.04650(19) -0.2527(3) 0.0606(8) Uani d . 1 1
H H15 1.1023 0.0294 -0.1835 0.073 Uiso calc R 1 1
C C16 1.1413(3) 0.0596(2) -0.3341(3) 0.0667(9) Uani d . 1 1
H H16 1.2219 0.0510 -0.3190 0.080 Uiso calc R 1 1
C C17 1.0946(3) 0.0847(2) -0.4346(3) 0.0672(10) Uani d . 1 1
H H17 1.1434 0.0922 -0.4887 0.081 Uiso calc R 1 1
C C18 0.9730(3) 0.09982(17) -0.4592(2) 0.0548(8) Uani d . 1 1
C C19 0.8994(2) 0.08688(16) -0.3767(2) 0.0482(7) Uani d . 1 1
C C20 0.7781(3) 0.10392(19) -0.4008(3) 0.0616(9) Uani d . 1 1
H H20 0.7289 0.0967 -0.3470 0.074 Uiso calc R 1 1
C C21 0.7329(3) 0.1306(2) -0.5011(3) 0.0781(11) Uani d . 1 1
H H21 0.6528 0.1414 -0.5154 0.094 Uiso calc R 1 1
C C22 0.8034(4) 0.1422(2) -0.5832(3) 0.0845(11) Uani d . 1 1
H H22 0.7707 0.1603 -0.6520 0.101 Uiso calc R 1 1
C C23 0.9198(4) 0.1272(2) -0.5626(3) 0.0750(10) Uani d . 1 1
H H23 0.9665 0.1352 -0.6182 0.090 Uiso calc R 1 1
C C24 0.9034(2) -0.09451(16) -0.1668(2) 0.0397(6) Uani d . 1 1
C C25 1.0094(2) -0.11772(19) -0.1107(2) 0.0543(8) Uani d . 1 1
H H25 1.0509 -0.0836 -0.0604 0.065 Uiso calc R 1 1
C C26 1.0547(3) -0.1916(2) -0.1288(3) 0.0583(8) Uani d . 1 1
H H26 1.1265 -0.2064 -0.0898 0.070 Uiso calc R 1 1
C C27 0.9968(3) -0.24353(18) -0.2022(3) 0.0570(8) Uani d . 1 1
C C28 0.8905(3) -0.21983(19) -0.2581(3) 0.0634(9) Uani d . 1 1
H H28 0.8487 -0.2542 -0.3079 0.076 Uiso calc R 1 1
C C29 0.8449(2) -0.14606(18) -0.2416(2) 0.0523(8) Uani d . 1 1
H H29 0.7738 -0.1310 -0.2815 0.063 Uiso calc R 1 1
C C30 1.0454(3) -0.3243(2) -0.2191(4) 0.0959(13) Uani d . 1 1
H H30A 1.1298 -0.3226 -0.2057 0.144 Uiso calc R 1 1
H H30B 1.0211 -0.3410 -0.2933 0.144 Uiso calc R 1 1
H H30C 1.0165 -0.3608 -0.1692 0.144 Uiso calc R 1 1
C C31 0.7482(3) -0.16071(17) 0.0094(3) 0.0609(8) Uani d . 1 1
H H31A 0.7077 -0.1834 0.0656 0.091 Uiso calc R 1 1
H H31B 0.8312 -0.1696 0.0268 0.091 Uiso calc R 1 1
H H31C 0.7206 -0.1848 -0.0601 0.091 Uiso calc R 1 1

loop_
_atom_site_aniso_label
_atom_site_aniso_U_11
_atom_site_aniso_U_22
_atom_site_aniso_U_33
_atom_site_aniso_U_12
_atom_site_aniso_U_13
_atom_site_aniso_U_23
N1 0.0540(13) 0.0289(13) 0.0494(14) 0.0057(11) 0.0149(11) 0.0070(11)
N2 0.0589(14) 0.0312(13) 0.0564(15) 0.0011(12) 0.0142(12) 0.0053(12)
C3 0.0488(15) 0.0346(16) 0.0461(16) 0.0037(14) 0.0059(13) -0.0011(13)
C4 0.0467(14) 0.0298(15) 0.0433(15) 0.0018(13) 0.0087(12) 0.0038(13)
C5 0.0458(15) 0.0370(17) 0.0431(16) 0.0012(14) 0.0094(12) 0.0032(14)
O5 0.0707(12) 0.0339(11) 0.0579(13) 0.0069(10) 0.0237(10) 0.0112(10)
C6 0.0440(14) 0.0346(16) 0.0461(16) 0.0079(13) 0.0102(12) 0.0039(13)
C7 0.0650(18) 0.0315(16) 0.0640(19) 0.0078(15) 0.0269(15) 0.0102(15)
C8 0.0636(18) 0.0302(16) 0.074(2) 0.0087(15) 0.0252(16) 0.0090(15)
C9 0.0473(15) 0.0417(18) 0.0510(17) 0.0027(14) 0.0117(13) -0.0034(14)
Cl9 0.0817(5) 0.0506(5) 0.0738(6) 0.0022(4) 0.0307(4) -0.0125(4)
C10 0.0454(15) 0.0421(17) 0.0448(16) -0.0018(14) 0.0078(12) 0.0076(14)
Cl10 0.0858(6) 0.0564(6) 0.0659(5) 0.0014(5) 0.0339(4) 0.0135(4)
C11 0.0482(14) 0.0316(16) 0.0509(17) 0.0035(13) 0.0089(13) 0.0079(13)
C12 0.0508(15) 0.0354(16) 0.0383(15) -0.0001(14) 0.0023(12) -0.0024(13)
N13 0.0771(16) 0.0327(14) 0.0571(15) 0.0004(13) 0.0310(13) 0.0000(12)
C14 0.0653(18) 0.0353(17) 0.0491(18) -0.0056(15) 0.0181(14) -0.0042(14)
C15 0.0592(19) 0.054(2) 0.068(2) -0.0017(17) 0.0068(16) 0.0021(17)
C16 0.0575(19) 0.055(2) 0.090(3) -0.0042(17) 0.0204(19) -0.005(2)
C17 0.077(2) 0.053(2) 0.080(3) -0.0107(18) 0.042(2) -0.009(2)
C18 0.083(2) 0.0346(17) 0.0509(19) -0.0100(16) 0.0230(17) -0.0052(15)
C19 0.0623(18) 0.0332(16) 0.0510(18) -0.0070(14) 0.0149(14) -0.0057(14)
C20 0.063(2) 0.053(2) 0.069(2) -0.0078(17) 0.0115(17) 0.0049(18)
C21 0.079(2) 0.070(3) 0.080(3) -0.004(2) -0.009(2) 0.005(2)
C22 0.115(3) 0.064(3) 0.071(3) 0.003(2) -0.001(2) 0.008(2)
C23 0.121(3) 0.056(2) 0.052(2) -0.008(2) 0.026(2) -0.0032(18)
C24 0.0468(15) 0.0332(15) 0.0403(15) -0.0027(13) 0.0106(12) -0.0022(13)
C25 0.0587(17) 0.0477(19) 0.0533(18) 0.0043(16) -0.0047(14) -0.0079(16)
C26 0.0609(18) 0.049(2) 0.065(2) 0.0150(17) 0.0069(15) 0.0080(17)
C27 0.071(2) 0.0380(18) 0.068(2) 0.0078(17) 0.0304(17) -0.0028(16)
C28 0.071(2) 0.048(2) 0.072(2) -0.0026(17) 0.0125(17) -0.0232(18)
C29 0.0501(16) 0.0466(19) 0.0591(19) -0.0009(15) 0.0034(14) -0.0142(16)
C30 0.120(3) 0.048(2) 0.126(3) 0.023(2) 0.039(3) -0.010(2)
C31 0.082(2) 0.0364(18) 0.069(2) 0.0046(16) 0.0275(17) 0.0054(16)

loop_
_atom_type_symbol
_atom_type_description
_atom_type_scat_dispersion_real
_atom_type_scat_dispersion_imag
_atom_type_scat_source
C C 0.0033 0.0016 'International Tables Vol C Tables 4.2.6.8 and 6.1.1.4'
H H 0.0000 0.0000 'International Tables Vol C Tables 4.2.6.8 and 6.1.1.4'
N N 0.0061 0.0033 'International Tables Vol C Tables 4.2.6.8 and 6.1.1.4'
O O 0.0106 0.0060 'International Tables Vol C Tables 4.2.6.8 and 6.1.1.4'
Cl Cl 0.1484 0.1585 'International Tables Vol C Tables 4.2.6.8 and 6.1.1.4'

loop_
_geom_angle_atom_site_label_1
_geom_angle_atom_site_label_2
_geom_angle_atom_site_label_3
_geom_angle
C5 N1 N2 111.8(2)
C5 N1 C6 129.5(2)
N2 N1 C6 118.0(2)
C3 N2 N1 106.5(2)
N2 C3 C4 111.5(2)
N2 C3 C31 118.3(2)
C4 C3 C31 130.2(2)
C12 C4 C3 132.2(3)
C12 C4 C5 121.9(2)
C3 C4 C5 105.8(2)
O5 C5 N1 126.3(2)
O5 C5 C4 129.2(2)
N1 C5 C4 104.5(2)
C11 C6 C7 119.7(2)
C11 C6 N1 118.3(2)
C7 C6 N1 122.0(2)
C8 C7 C6 119.6(3)
C8 C7 H7 120.2
C6 C7 H7 120.2
C9 C8 C7 121.2(3)
C9 C8 H8 119.4
C7 C8 H8 119.4
C8 C9 C10 118.9(3)
C8 C9 Cl9 119.5(2)
C10 C9 Cl9 121.6(2)
C11 C10 C9 120.7(2)
C11 C10 Cl10 118.3(2)
C9 C10 Cl10 121.0(2)
C10 C11 C6 120.0(3)
C10 C11 H11 120.0
C6 C11 H11 120.0
N13 C12 C4 118.9(2)
N13 C12 C24 120.6(2)
C4 C12 C24 120.5(2)
C12 N13 C14 128.6(2)
C12 N13 H13 115.7
C14 N13 H13 115.7
C15 C14 C19 120.6(3)
C15 C14 N13 121.4(3)
C19 C14 N13 117.9(2)
C14 C15 C16 120.7(3)
C14 C15 H15 119.7
C16 C15 H15 119.7
C17 C16 C15 120.3(3)
C17 C16 H16 119.9
C15 C16 H16 119.9
C16 C17 C18 121.1(3)
C16 C17 H17 119.5
C18 C17 H17 119.5
C17 C18 C23 123.4(3)
C17 C18 C19 118.9(3)
C23 C18 C19 117.7(3)
C14 C19 C20 122.9(3)
C14 C19 C18 118.4(3)
C20 C19 C18 118.7(3)
C21 C20 C19 120.6(3)
C21 C20 H20 119.7
C19 C20 H20 119.7
C20 C21 C22 121.3(3)
C20 C21 H21 119.3
C22 C21 H21 119.3
C23 C22 C21 119.6(4)
C23 C22 H22 120.2
C21 C22 H22 120.2
C22 C23 C18 122.0(3)
C22 C23 H23 119.0
C18 C23 H23 119.0
C25 C24 C29 118.4(3)
C25 C24 C12 121.0(2)
C29 C24 C12 120.5(2)
C24 C25 C26 120.3(3)
C24 C25 H25 119.9
C26 C25 H25 119.9
C27 C26 C25 121.8(3)
C27 C26 H26 119.1
C25 C26 H26 119.1
C26 C27 C28 117.6(3)
C26 C27 C30 121.3(3)
C28 C27 C30 121.1(3)
C27 C28 C29 121.2(3)
C27 C28 H28 119.4
C29 C28 H28 119.4
C24 C29 C28 120.8(3)
C24 C29 H29 119.6
C28 C29 H29 119.6
C27 C30 H30A 109.5
C27 C30 H30B 109.5
H30A C30 H30B 109.5
C27 C30 H30C 109.5
H30A C30 H30C 109.5
H30B C30 H30C 109.5
C3 C31 H31A 109.5
C3 C31 H31B 109.5
H31A C31 H31B 109.5
C3 C31 H31C 109.5
H31A C31 H31C 109.5
H31B C31 H31C 109.5

loop_
_geom_bond_atom_site_label_1
_geom_bond_atom_site_label_2
_geom_bond_distance
N1 C5 1.375(3)
N1 N2 1.411(3)
N1 C6 1.412(3)
N2 C3 1.303(3)
C3 C4 1.431(3)
C3 C31 1.493(4)
C4 C12 1.397(3)
C4 C5 1.443(4)
C5 O5 1.245(3)
C6 C11 1.385(3)
C6 C7 1.389(4)
C7 C8 1.379(4)
C7 H7 0.9300
C8 C9 1.374(4)
C8 H8 0.9300
C9 C10 1.389(4)
C9 Cl9 1.729(3)
C10 C11 1.374(3)
C10 Cl10 1.729(3)
C11 H11 0.9300
C12 N13 1.327(3)
C12 C24 1.488(4)
N13 C14 1.432(3)
N13 H13 0.8600
C14 C15 1.362(4)
C14 C19 1.410(4)
C15 C16 1.394(4)
C15 H15 0.9300
C16 C17 1.348(4)
C16 H16 0.9300
C17 C18 1.411(4)
C17 H17 0.9300
C18 C23 1.413(4)
C18 C19 1.416(4)
C19 C20 1.414(4)
C20 C21 1.350(4)
C20 H20 0.9300
C21 C22 1.385(5)
C21 H21 0.9300
C22 C23 1.350(5)
C22 H22 0.9300
C23 H23 0.9300
C24 C25 1.374(4)
C24 C29 1.376(3)
C25 C26 1.384(4)
C25 H25 0.9300
C26 C27 1.367(4)
C26 H26 0.9300
C27 C28 1.378(4)
C27 C30 1.501(4)
C28 C29 1.379(4)
C28 H28 0.9300
C29 H29 0.9300
C30 H30A 0.9600
C30 H30B 0.9600
C30 H30C 0.9600
C31 H31A 0.9600
C31 H31B 0.9600
C31 H31C 0.9600

loop_
_geom_hbond_atom_site_label_D
_geom_hbond_atom_site_label_H
_geom_hbond_atom_site_label_A
_geom_hbond_site_symmetry_A
_geom_hbond_distance_DH
_geom_hbond_distance_HA
_geom_hbond_distance_DA
_geom_hbond_angle_DHA
_geom_hbond_publ_flag
N13 H13 O5 1_555 0.86 1.979 2.702(3) 141 y
C7 H7 O5 1_555 0.93 2.315 2.937(4) 124 y
C8 H8 Cg3 4_655 0.93 2.711 3.639(3) 175.9 y
C15 H15 Cg1 3_555 0.93 2.965 3.825(3) 154.4 y
C23 H23 Cg5 3_556 0.93 2.773 3.679(3) 165.1 y

loop_
_geom_torsion_atom_site_label_1
_geom_torsion_atom_site_label_2
_geom_torsion_atom_site_label_3
_geom_torsion_atom_site_label_4
_geom_torsion
C5 N1 N2 C3 0.4(3)
C6 N1 N2 C3 -170.9(2)
N1 N2 C3 C4 0.1(3)
N1 N2 C3 C31 179.9(2)
N2 C3 C4 C12 174.9(3)
C31 C3 C4 C12 -4.9(5)
N2 C3 C4 C5 -0.5(3)
C31 C3 C4 C5 179.7(3)
N2 N1 C5 O5 -179.2(3)
C6 N1 C5 O5 -9.3(4)
N2 N1 C5 C4 -0.6(3)
C6 N1 C5 C4 169.3(2)
C12 C4 C5 O5 3.2(5)
C3 C4 C5 O5 179.2(3)
C12 C4 C5 N1 -175.3(2)
C3 C4 C5 N1 0.7(3)
C5 N1 C6 C11 -172.1(2)
N2 N1 C6 C11 -2.7(3)
C5 N1 C6 C7 5.8(4)
N2 N1 C6 C7 175.2(2)
C11 C6 C7 C8 1.6(4)
N1 C6 C7 C8 -176.2(2)
C6 C7 C8 C9 -1.1(4)
C7 C8 C9 C10 0.3(4)
C7 C8 C9 Cl9 178.6(2)
C8 C9 C10 C11 0.1(4)
Cl9 C9 C10 C11 -178.18(19)
C8 C9 C10 Cl10 179.7(2)
Cl9 C9 C10 Cl10 1.5(3)
C9 C10 C11 C6 0.4(4)
Cl10 C10 C11 C6 -179.25(19)
C7 C6 C11 C10 -1.3(4)
N1 C6 C11 C10 176.6(2)
C3 C4 C12 N13 -176.0(3)
C5 C4 C12 N13 -1.2(4)
C3 C4 C12 C24 3.2(4)
C5 C4 C12 C24 178.0(2)
C4 C12 N13 C14 -176.0(2)
C24 C12 N13 C14 4.8(4)
C12 N13 C14 C15 -68.8(4)
C12 N13 C14 C19 115.5(3)
C19 C14 C15 C16 -2.1(5)
N13 C14 C15 C16 -177.7(3)
C14 C15 C16 C17 0.3(5)
C15 C16 C17 C18 1.3(5)
C16 C17 C18 C23 179.1(3)
C16 C17 C18 C19 -1.1(5)
C15 C14 C19 C20 -176.9(3)
N13 C14 C19 C20 -1.2(4)
C15 C14 C19 C18 2.2(4)
N13 C14 C19 C18 178.0(2)
C17 C18 C19 C14 -0.7(4)
C23 C18 C19 C14 179.1(3)
C17 C18 C19 C20 178.5(3)
C23 C18 C19 C20 -1.7(4)
C14 C19 C20 C21 -179.6(3)
C18 C19 C20 C21 1.2(5)
C19 C20 C21 C22 -0.1(5)
C20 C21 C22 C23 -0.5(6)
C21 C22 C23 C18 0.0(6)
C17 C18 C23 C22 -179.1(3)
C19 C18 C23 C22 1.1(5)
N13 C12 C24 C25 86.4(3)
C4 C12 C24 C25 -92.9(3)
N13 C12 C24 C29 -98.4(3)
C4 C12 C24 C29 82.4(3)
C29 C24 C25 C26 -0.7(4)
C12 C24 C25 C26 174.6(3)
C24 C25 C26 C27 0.2(5)
C25 C26 C27 C28 -0.3(4)
C25 C26 C27 C30 -178.5(3)
C26 C27 C28 C29 0.8(5)
C30 C27 C28 C29 179.1(3)
C25 C24 C29 C28 1.3(4)
C12 C24 C29 C28 -174.1(3)
C27 C28 C29 C24 -1.4(5)
